data_4327302
loop_
_publ_author_name
'Anne Dolbecq'
'Laurent Lisnard'
'Pierre Mialane'
'J\'er\^ome Marrot'
'Marc B\'enard'
'Marie-Madeleine Rohmer'
'Francis S\'echeresse'

_publ_section_title
;
 Synthesis and Characterization of Octa- and Hexanuclear Polyoxomolybdate
 Wheels: Role of the Inorganic Template and of the Counterion
;
_journal_name_full 'Inorganic Chemistry'
_journal_page_first 5898
_journal_page_last 5910
_journal_paper_doi 10.1021/ic060410+
_journal_volume 45
_journal_year 2006
_chemical_formula_sum 'C6 H82 Li14 Mo8 O86 P12'
_chemical_formula_weight 2767.04
_chemical_name_systematic
;
 ?
;
_space_group_IT_number 2
_symmetry_cell_setting triclinic
_symmetry_space_group_name_Hall '-P 1'
_symmetry_space_group_name_H-M 'P -1'
_atom_sites_solution_hydrogens geom
_atom_sites_solution_primary direct
_atom_sites_solution_secondary difmap
_audit_creation_method SHELXL-97
_cell_angle_alpha 101.2000(10)
_cell_angle_beta 107.4770(10)
_cell_angle_gamma 108.0670(10)
_cell_formula_units_Z 1
_cell_length_a 11.85910(10)
_cell_length_b 11.98120(10)
_cell_length_c 16.0452(2)
_cell_measurement_temperature 293(2)
_cell_volume 1960.79(4)
_computing_cell_refinement 'Bruker SMART'
_computing_data_collection 'Bruker SMART'
_computing_data_reduction 'Bruker SAINT'
_computing_molecular_graphics 'Bruker SHELXTL'
_computing_publication_material 'Bruker SHELXTL'
_computing_structure_refinement 'SHELXL-97 (Sheldrick, 1997)'
_computing_structure_solution 'SHELXS-97 (Sheldrick, 1990)'
_diffrn_ambient_temperature 293(2)
_diffrn_measured_fraction_theta_full 0.867
_diffrn_measured_fraction_theta_max 0.867
_diffrn_measurement_device_type 'CCD area detector'
_diffrn_measurement_method 'phi and omega scans'
_diffrn_radiation_monochromator graphite
_diffrn_radiation_source 'fine-focus sealed tube'
_diffrn_radiation_type MoK\a
_diffrn_radiation_wavelength 0.71073
_diffrn_reflns_av_R_equivalents 0.0244
_diffrn_reflns_av_sigmaI/netI 0.0425
_diffrn_reflns_limit_h_max 15
_diffrn_reflns_limit_h_min -14
_diffrn_reflns_limit_k_max 16
_diffrn_reflns_limit_k_min -13
_diffrn_reflns_limit_l_max 14
_diffrn_reflns_limit_l_min -22
_diffrn_reflns_number 13706
_diffrn_reflns_theta_full 29.67
_diffrn_reflns_theta_max 29.67
_diffrn_reflns_theta_min 1.40
_exptl_absorpt_coefficient_mu 1.602
_exptl_absorpt_correction_T_max 0.7400
_exptl_absorpt_correction_T_min 0.4466
_exptl_absorpt_correction_type multi-scan
_exptl_crystal_colour red
_exptl_crystal_density_diffrn 2.310
_exptl_crystal_description parallelepiped
_exptl_crystal_F_000 1364
_exptl_crystal_size_max 0.60
_exptl_crystal_size_mid 0.40
_exptl_crystal_size_min 0.20
_refine_diff_density_max 2.581
_refine_diff_density_min -1.313
_refine_diff_density_rms 0.179
_refine_ls_extinction_coef 0.0015(3)
_refine_ls_extinction_expression Fc^*^=kFc[1+0.001xFc^2^\l^3^/sin(2\q)]^-1/4^
_refine_ls_extinction_method SHELXL
_refine_ls_goodness_of_fit_ref 1.103
_refine_ls_hydrogen_treatment mixed
_refine_ls_matrix_type full
_refine_ls_number_parameters 553
_refine_ls_number_reflns 9767
_refine_ls_number_restraints 0
_refine_ls_restrained_S_all 1.103
_refine_ls_R_factor_all 0.0629
_refine_ls_R_factor_gt 0.0528
_refine_ls_shift/su_max 0.000
_refine_ls_shift/su_mean 0.000
_refine_ls_structure_factor_coef Fsqd
_refine_ls_weighting_details 'calc w=1/[\s^2^(Fo^2^)+(0.0602P)^2^+13.0206P] where P=(Fo^2^+2Fc^2^)/3'
_refine_ls_weighting_scheme calc
_refine_ls_wR_factor_gt 0.1359
_refine_ls_wR_factor_ref 0.1440
_reflns_number_gt 8310
_reflns_number_total 9767
_reflns_threshold_expression >2sigma(I)
_cod_data_source_file ic0604102Bsi20060310_054443_6.cif
_cod_data_source_block 4c
_cod_original_cell_volume 1960.72(3)
_cod_database_code 4327302

loop_
_symmetry_equiv_pos_as_xyz
'x, y, z'
'-x, -y, -z'

loop_
_atom_site_label
_atom_site_type_symbol
_atom_site_fract_x
_atom_site_fract_y
_atom_site_fract_z
_atom_site_U_iso_or_equiv
_atom_site_adp_type
_atom_site_occupancy
_atom_site_symmetry_multiplicity
_atom_site_calc_flag
_atom_site_refinement_flags
Mo1 Mo 0.34290(4) 0.80656(4) 0.18743(3) 0.02139(11) Uani 1 1 d .
Mo2 Mo -0.13674(4) 0.35919(4) 0.18693(3) 0.02119(11) Uani 1 1 d .
Mo3 Mo 0.34602(4) 0.81471(4) 0.34898(3) 0.02365(12) Uani 1 1 d .
Mo4 Mo 0.01798(4) 0.50817(4) 0.34802(3) 0.02364(12) Uani 1 1 d .
P1 P 0.12797(12) 0.54078(12) 0.17520(9) 0.0195(2) Uani 1 1 d .
P2 P 0.24773(13) 0.88401(12) -0.00155(9) 0.0216(3) Uani 1 1 d .
P3 P 0.39997(13) 0.72507(12) 0.00035(9) 0.0212(3) Uani 1 1 d .
P4 P 0.17256(15) 0.31041(14) 0.09334(11) 0.0281(3) Uani 1 1 d .
P5 P 0.16880(14) 0.80750(13) 0.47814(10) 0.0262(3) Uani 1 1 d .
P6 P 0.32463(15) 0.65498(14) 0.49794(10) 0.0280(3) Uani 1 1 d .
O1 O 0.2181(4) 0.8278(4) 0.0718(3) 0.0256(8) Uani 1 1 d .
O2 O -0.1151(4) 0.5243(3) 0.2503(3) 0.0241(7) Uani 1 1 d .
O3 O 0.0865(4) 0.3151(4) 0.0030(3) 0.0343(9) Uani 1 1 d .
O4 O 0.4664(4) 0.9432(4) 0.2147(3) 0.0319(9) Uani 1 1 d .
O5 O 0.0512(4) 0.6870(4) 0.4175(3) 0.0289(8) Uani 1 1 d .
O6 O 0.2410(4) 0.8549(4) 0.2505(3) 0.0250(8) Uani 1 1 d .
O7 O 0.2715(4) 0.6267(3) -0.0734(3) 0.0251(8) Uani 1 1 d .
O8 O 0.4086(4) 0.7241(4) 0.2709(3) 0.0245(7) Uani 1 1 d .
O9 O 0.0239(4) 0.3655(3) 0.2697(3) 0.0241(7) Uani 1 1 d .
O10 O 0.1405(4) 0.7983(3) -0.0960(3) 0.0254(8) Uani 1 1 d .
O11 O -0.0132(3) 0.4525(3) 0.1202(2) 0.0212(7) Uani 1 1 d .
O12 O 0.4074(4) 0.7156(3) 0.0963(3) 0.0246(8) Uani 1 1 d .
O13 O 0.2590(4) 1.0147(4) 0.0149(3) 0.0342(9) Uani 1 1 d .
O14 O 0.2016(4) 0.5413(4) 0.4348(3) 0.0299(8) Uani 1 1 d .
O15 O 0.2350(4) 0.8582(4) 0.4165(3) 0.0285(8) Uani 1 1 d .
O16 O 0.5145(4) 0.7168(4) -0.0180(3) 0.0317(9) Uani 1 1 d .
O17 O 0.2896(4) 0.2883(4) 0.0905(3) 0.0369(10) Uani 1 1 d .
O18 O 0.4762(4) 0.9460(4) 0.4074(3) 0.0349(9) Uani 1 1 d .
O19 O 0.0941(5) 0.2025(4) 0.1230(4) 0.0409(11) Uani 1 1 d .
O20 O 0.1504(4) 0.6147(3) 0.2729(2) 0.0228(7) Uani 1 1 d .
O21 O 0.3902(4) 0.7168(4) 0.4394(3) 0.0293(8) Uani 1 1 d .
O22 O -0.2490(4) 0.2675(4) 0.2161(3) 0.0317(9) Uani 1 1 d .
O23 O 0.1694(4) 0.6273(3) 0.1214(2) 0.0228(7) Uani 1 1 d .
O24 O -0.0233(4) 0.7581(4) 0.2239(3) 0.0378(10) Uani 1 1 d .
O25 O 0.2916(5) 0.4018(4) -0.0689(4) 0.0410(11) Uani 1 1 d .
O26 O -0.0633(5) 0.4413(4) 0.4062(3) 0.0379(10) Uani 1 1 d .
O27 O 0.1307(5) 0.8997(4) 0.5271(3) 0.0381(10) Uani 1 1 d .
O28 O 0.5175(5) 0.5541(5) 0.1388(4) 0.0486(12) Uani 1 1 d .
O29 O 0.4124(5) 0.6170(5) 0.5648(3) 0.0438(11) Uani 1 1 d .
C1 C 0.2249(5) 0.4507(5) 0.1855(4) 0.0268(11) Uani 1 1 d .
H1A H 0.3101 0.5032 0.1933 0.032 Uiso 1 1 calc R
H1B H 0.2323 0.4295 0.2413 0.032 Uiso 1 1 calc R
C2 C 0.3948(5) 0.8726(5) -0.0025(4) 0.0236(10) Uani 1 1 d .
H2A H 0.4658 0.9367 0.0501 0.028 Uiso 1 1 calc R
H2B H 0.4057 0.8871 -0.0572 0.028 Uiso 1 1 calc R
C3 C 0.2808(6) 0.7670(6) 0.5573(4) 0.0319(12) Uani 1 1 d .
H3A H 0.3570 0.8405 0.5953 0.038 Uiso 1 1 calc R
H3B H 0.2425 0.7339 0.5971 0.038 Uiso 1 1 calc R
OW1 O -0.0279(7) 0.9390(7) 0.3674(5) 0.075(2) Uani 1 1 d .
OW2 O 0.1317(9) 1.0889(6) -0.1229(5) 0.080(2) Uani 1 1 d .
OW3 O 0.4838(7) 1.1972(8) 0.2038(6) 0.086(2) Uani 1 1 d .
OW4 O -0.3522(7) 0.4730(8) 0.2733(5) 0.075(2) Uani 1 1 d .
OW5 O 0.3153(7) 1.1184(6) 0.4426(5) 0.075(2) Uani 1 1 d .
OW6 O 0.0741(9) 0.1942(9) 0.3484(7) 0.107(3) Uani 1 1 d .
OW7 O -0.1681(8) 0.6674(9) 0.4631(7) 0.108(3) Uani 1 1 d .
OW8 O 0.7689(11) 1.0179(11) 0.2517(6) 0.120(4) Uani 1 1 d .
OW9 O 0.1317(12) 0.2557(12) -0.0996(8) 0.059(3) Uani 0.50 1 d P
OW10 O 0.5294(10) 0.5876(10) 0.3853(9) 0.123(4) Uani 1 1 d .
OW11 O 0.1522(15) 1.0312(14) 0.2099(10) 0.073(4) Uiso 0.50 1 d P
OW12 O 0.6900(10) 0.8110(11) 0.3460(10) 0.062(3) Uani 0.50 1 d P
OW13 O 0.6687(12) 0.6506(11) 0.6092(11) 0.067(4) Uani 0.50 1 d P
OW14 O 0.646(2) 0.709(2) 0.6831(18) 0.141(8) Uiso 0.50 1 d P
OW15 O 0.2438(18) 1.0902(17) 0.2367(12) 0.089(5) Uiso 0.50 1 d P
Li1 Li 0.0678(11) 0.6539(10) 0.0121(7) 0.032(2) Uani 1 1 d .
Li2 Li 0.3762(11) 0.1819(10) 0.0765(9) 0.041(3) Uani 1 1 d .
Li3 Li 0.5957(12) 0.6105(12) -0.0468(9) 0.044(3) Uani 1 1 d .
Li4 Li -0.3457(19) 0.5257(19) 0.3981(15) 0.078(5) Uani 1 1 d .
Li5 Li 0.228(2) 1.170(2) 0.342(2) 0.103(8) Uani 1 1 d .
Li6 Li 0.180(2) 1.026(2) 0.6349(15) 0.034(4) Uiso 0.50 1 d P
Li7 Li 0.090(5) 0.938(5) 0.641(4) 0.105(14) Uiso 0.50 1 d P

loop_
_atom_site_aniso_label
_atom_site_aniso_U_11
_atom_site_aniso_U_22
_atom_site_aniso_U_33
_atom_site_aniso_U_23
_atom_site_aniso_U_13
_atom_site_aniso_U_12
Mo1 0.0221(2) 0.0204(2) 0.0218(2) 0.00670(16) 0.00829(17) 0.00861(17)
Mo2 0.0215(2) 0.0219(2) 0.0211(2) 0.00713(16) 0.00934(17) 0.00846(17)
Mo3 0.0254(2) 0.0252(2) 0.0211(2) 0.00711(17) 0.00859(17) 0.01133(18)
Mo4 0.0254(2) 0.0247(2) 0.0207(2) 0.00670(17) 0.00882(17) 0.00996(18)
P1 0.0208(6) 0.0204(6) 0.0186(6) 0.0060(5) 0.0078(5) 0.0096(5)
P2 0.0242(6) 0.0168(6) 0.0243(6) 0.0078(5) 0.0088(5) 0.0083(5)
P3 0.0190(6) 0.0212(6) 0.0252(6) 0.0081(5) 0.0097(5) 0.0085(5)
P4 0.0285(7) 0.0275(7) 0.0322(7) 0.0096(6) 0.0133(6) 0.0144(6)
P5 0.0300(7) 0.0269(7) 0.0219(6) 0.0043(5) 0.0106(5) 0.0128(6)
P6 0.0297(7) 0.0316(7) 0.0234(7) 0.0113(6) 0.0077(6) 0.0135(6)
O1 0.0230(18) 0.031(2) 0.0280(19) 0.0148(16) 0.0111(15) 0.0123(16)
O2 0.0227(18) 0.0248(18) 0.0238(18) 0.0055(15) 0.0079(15) 0.0105(15)
O3 0.035(2) 0.036(2) 0.035(2) 0.0063(18) 0.0172(19) 0.0167(19)
O4 0.032(2) 0.030(2) 0.031(2) 0.0093(17) 0.0124(17) 0.0087(17)
O5 0.028(2) 0.028(2) 0.027(2) 0.0041(16) 0.0078(16) 0.0111(16)
O6 0.031(2) 0.0263(19) 0.0244(18) 0.0112(15) 0.0130(16) 0.0155(16)
O7 0.0233(18) 0.0229(18) 0.0270(19) 0.0082(15) 0.0066(15) 0.0093(15)
O8 0.0232(18) 0.0288(19) 0.0221(18) 0.0080(15) 0.0076(14) 0.0123(15)
O9 0.0272(19) 0.0231(18) 0.0226(18) 0.0089(14) 0.0078(15) 0.0112(15)
O10 0.0237(18) 0.0239(18) 0.0244(18) 0.0047(15) 0.0056(15) 0.0093(15)
O11 0.0226(17) 0.0217(17) 0.0202(17) 0.0061(14) 0.0097(14) 0.0087(14)
O12 0.0299(19) 0.0247(18) 0.0246(18) 0.0102(15) 0.0121(15) 0.0145(16)
O13 0.037(2) 0.0197(19) 0.044(2) 0.0119(17) 0.0112(19) 0.0116(17)
O14 0.032(2) 0.028(2) 0.030(2) 0.0109(16) 0.0089(17) 0.0133(17)
O15 0.034(2) 0.031(2) 0.030(2) 0.0119(16) 0.0179(17) 0.0177(17)
O16 0.025(2) 0.031(2) 0.048(3) 0.0146(19) 0.0208(18) 0.0134(17)
O17 0.033(2) 0.033(2) 0.051(3) 0.011(2) 0.020(2) 0.0186(19)
O18 0.034(2) 0.032(2) 0.029(2) 0.0051(17) 0.0106(18) 0.0061(18)
O19 0.038(2) 0.034(2) 0.053(3) 0.019(2) 0.019(2) 0.013(2)
O20 0.0264(18) 0.0248(18) 0.0203(17) 0.0071(14) 0.0100(14) 0.0129(15)
O21 0.0260(19) 0.035(2) 0.030(2) 0.0141(17) 0.0112(16) 0.0138(17)
O22 0.031(2) 0.031(2) 0.030(2) 0.0076(17) 0.0150(17) 0.0058(17)
O23 0.0247(18) 0.0227(17) 0.0202(17) 0.0075(14) 0.0083(14) 0.0080(15)
O24 0.038(2) 0.040(2) 0.038(2) 0.016(2) 0.011(2) 0.020(2)
O25 0.039(2) 0.036(2) 0.051(3) 0.021(2) 0.016(2) 0.014(2)
O26 0.043(3) 0.037(2) 0.027(2) 0.0101(18) 0.0148(19) 0.008(2)
O27 0.042(3) 0.039(2) 0.034(2) 0.0030(19) 0.018(2) 0.019(2)
O28 0.047(3) 0.041(3) 0.057(3) 0.013(2) 0.018(2) 0.019(2)
O29 0.044(3) 0.053(3) 0.040(3) 0.027(2) 0.008(2) 0.026(2)
C1 0.025(3) 0.026(3) 0.025(3) 0.002(2) 0.007(2) 0.011(2)
C2 0.017(2) 0.019(2) 0.030(3) 0.010(2) 0.009(2) 0.0006(19)
C3 0.037(3) 0.033(3) 0.025(3) 0.010(2) 0.011(2) 0.014(3)
OW1 0.081(5) 0.094(5) 0.062(4) 0.015(4) 0.022(4) 0.059(4)
OW2 0.135(7) 0.061(4) 0.056(4) 0.022(3) 0.027(4) 0.062(5)
OW3 0.067(5) 0.089(5) 0.087(5) 0.039(4) 0.011(4) 0.023(4)
OW4 0.066(4) 0.115(6) 0.078(5) 0.049(4) 0.042(4) 0.054(4)
OW5 0.080(5) 0.052(4) 0.094(5) 0.032(4) 0.023(4) 0.034(3)
OW6 0.109(7) 0.096(6) 0.147(8) 0.080(6) 0.046(6) 0.059(6)
OW7 0.072(5) 0.103(6) 0.125(7) -0.012(5) 0.064(5) 0.008(5)
OW8 0.166(10) 0.159(10) 0.060(5) 0.038(6) 0.039(6) 0.100(9)
OW9 0.058(7) 0.076(8) 0.050(6) 0.028(6) 0.022(5) 0.032(6)
OW10 0.126(8) 0.121(8) 0.201(12) 0.075(8) 0.108(8) 0.091(7)
OW12 0.027(5) 0.059(7) 0.095(9) 0.028(7) 0.014(5) 0.015(5)
OW13 0.059(7) 0.042(6) 0.113(11) 0.034(7) 0.039(7) 0.026(6)
Li1 0.041(6) 0.037(5) 0.029(5) 0.020(4) 0.017(4) 0.022(5)
Li2 0.039(6) 0.031(5) 0.055(7) 0.011(5) 0.017(5) 0.019(5)
Li3 0.041(6) 0.042(6) 0.055(7) 0.015(5) 0.025(6) 0.018(5)
Li4 0.077(12) 0.083(12) 0.100(14) 0.046(11) 0.043(11) 0.046(10)
Li5 0.087(14) 0.109(17) 0.14(2) 0.073(16) 0.039(14) 0.060(13)

loop_
_atom_type_symbol
_atom_type_description
_atom_type_scat_dispersion_real
_atom_type_scat_dispersion_imag
_atom_type_scat_source
O O 0.0106 0.0060 'International Tables Vol C Tables 4.2.6.8 and 6.1.1.4'
P P 0.1023 0.0942 'International Tables Vol C Tables 4.2.6.8 and 6.1.1.4'
Mo Mo -1.6832 0.6857 'International Tables Vol C Tables 4.2.6.8 and 6.1.1.4'
C C 0.0033 0.0016 'International Tables Vol C Tables 4.2.6.8 and 6.1.1.4'
Li Li -0.0003 0.0001 'International Tables Vol C Tables 4.2.6.8 and 6.1.1.4'
H H 0.0000 0.0000 'International Tables Vol C Tables 4.2.6.8 and 6.1.1.4'

loop_
_geom_angle_atom_site_label_1
_geom_angle_atom_site_label_2
_geom_angle_atom_site_label_3
_geom_angle
_geom_angle_site_symmetry_1
_geom_angle_site_symmetry_3
O4 Mo1 O8 105.35(19) . .
O4 Mo1 O6 102.07(19) . .
O8 Mo1 O6 95.74(16) . .
O4 Mo1 O12 91.56(18) . .
O8 Mo1 O12 86.51(15) . .
O6 Mo1 O12 165.00(16) . .
O4 Mo1 O1 95.63(18) . .
O8 Mo1 O1 158.31(16) . .
O6 Mo1 O1 85.02(15) . .
O12 Mo1 O1 87.47(15) . .
O4 Mo1 O23 168.11(17) . .
O8 Mo1 O23 84.53(15) . .
O6 Mo1 O23 83.14(15) . .
O12 Mo1 O23 82.31(14) . .
O1 Mo1 O23 74.02(14) . .
O4 Mo1 Mo3 99.14(14) . .
O8 Mo1 Mo3 49.08(11) . .
O6 Mo1 Mo3 48.73(11) . .
O12 Mo1 Mo3 135.59(10) . .
O1 Mo1 Mo3 133.39(11) . .
O23 Mo1 Mo3 92.33(9) . .
O4 Mo1 Li1 133.3(2) . .
O8 Mo1 Li1 120.0(2) . .
O6 Mo1 Li1 84.7(2) . .
O12 Mo1 Li1 81.3(2) . .
O1 Mo1 Li1 38.4(2) . .
O23 Mo1 Li1 35.8(2) . .
Mo3 Mo1 Li1 118.01(18) . .
O22 Mo2 O2 102.83(18) . .
O22 Mo2 O9 103.68(19) . .
O2 Mo2 O9 96.02(15) . .
O22 Mo2 O7 94.73(19) . 2_565
O2 Mo2 O7 85.31(15) . 2_565
O9 Mo2 O7 160.70(16) . 2_565
O22 Mo2 O10 90.95(18) . 2_565
O2 Mo2 O10 165.23(16) . 2_565
O9 Mo2 O10 85.69(15) . 2_565
O7 Mo2 O10 88.30(15) 2_565 2_565
O22 Mo2 O11 168.42(17) . .
O2 Mo2 O11 85.45(15) . .
O9 Mo2 O11 83.20(15) . .
O7 Mo2 O11 77.70(14) 2_565 .
O10 Mo2 O11 80.18(14) 2_565 .
O22 Mo2 Mo4 98.85(14) . .
O2 Mo2 Mo4 49.08(11) . .
O9 Mo2 Mo4 48.89(11) . .
O7 Mo2 Mo4 134.21(10) 2_565 .
O10 Mo2 Mo4 134.59(10) 2_565 .
O11 Mo2 Mo4 92.70(9) . .
O18 Mo3 O6 104.2(2) . .
O18 Mo3 O8 101.05(19) . .
O6 Mo3 O8 94.98(15) . .
O18 Mo3 O15 96.05(19) . .
O6 Mo3 O15 84.02(16) . .
O8 Mo3 O15 162.57(17) . .
O18 Mo3 O21 96.9(2) . .
O6 Mo3 O21 157.90(16) . .
O8 Mo3 O21 87.41(16) . .
O15 Mo3 O21 87.20(16) . .
O18 Mo3 Mo1 97.48(15) . .
O6 Mo3 Mo1 48.56(11) . .
O8 Mo3 Mo1 48.46(11) . .
O15 Mo3 Mo1 132.54(11) . .
O21 Mo3 Mo1 135.45(12) . .
O26 Mo4 O9 101.2(2) . .
O26 Mo4 O2 102.8(2) . .
O9 Mo4 O2 95.21(15) . .
O26 Mo4 O5 95.3(2) . .
O9 Mo4 O5 163.11(17) . .
O2 Mo4 O5 84.42(15) . .
O26 Mo4 O14 98.6(2) . .
O9 Mo4 O14 86.87(16) . .
O2 Mo4 O14 157.61(17) . .
O5 Mo4 O14 87.22(16) . .
O26 Mo4 O20 175.95(18) . .
O9 Mo4 O20 80.72(14) . .
O2 Mo4 O20 80.48(14) . .
O5 Mo4 O20 82.57(15) . .
O14 Mo4 O20 77.87(15) . .
O26 Mo4 Mo2 96.93(15) . .
O9 Mo4 Mo2 48.61(11) . .
O2 Mo4 Mo2 48.52(11) . .
O5 Mo4 Mo2 132.91(11) . .
O14 Mo4 Mo2 134.95(12) . .
O20 Mo4 Mo2 87.01(9) . .
O23 P1 O11 108.8(2) . .
O23 P1 O20 111.2(2) . .
O11 P1 O20 112.1(2) . .
O23 P1 C1 107.9(3) . .
O11 P1 C1 108.6(2) . .
O20 P1 C1 108.2(2) . .
O23 P1 Li1 87.6(2) . 2_565
O11 P1 Li1 34.9(2) . 2_565
O20 P1 Li1 147.0(3) . 2_565
C1 P1 Li1 90.1(3) . 2_565
O13 P2 O1 114.0(3) . .
O13 P2 O10 111.3(2) . .
O1 P2 O10 107.1(2) . .
O13 P2 C2 110.8(3) . .
O1 P2 C2 106.2(2) . .
O10 P2 C2 107.0(2) . .
O13 P2 Li1 134.7(3) . .
O1 P2 Li1 40.0(2) . .
O10 P2 Li1 67.5(2) . .
C2 P2 Li1 112.5(3) . .
O16 P3 O7 112.9(2) . .
O16 P3 O12 111.9(2) . .
O7 P3 O12 109.2(2) . .
O16 P3 C2 109.0(2) . .
O7 P3 C2 106.1(2) . .
O12 P3 C2 107.4(2) . .
O17 P4 O3 114.7(3) . .
O17 P4 O19 106.7(3) . .
O3 P4 O19 110.2(3) . .
O17 P4 C1 108.0(3) . .
O3 P4 C1 111.0(3) . .
O19 P4 C1 105.7(3) . .
O17 P4 Li3 33.6(3) . 2_665
O3 P4 Li3 92.2(3) . 2_665
O19 P4 Li3 140.2(3) . 2_665
C1 P4 Li3 95.6(3) . 2_665
O17 P4 Li1 146.5(3) . 2_565
O3 P4 Li1 31.8(2) . 2_565
O19 P4 Li1 93.1(3) . 2_565
C1 P4 Li1 91.5(3) . 2_565
Li3 P4 Li1 120.0(3) 2_665 2_565
O27 P5 O15 111.5(3) . .
O27 P5 O5 111.1(3) . .
O15 P5 O5 108.3(2) . .
O27 P5 C3 111.9(3) . .
O15 P5 C3 106.6(3) . .
O5 P5 C3 107.3(3) . .
O29 P6 O14 109.6(3) . .
O29 P6 O21 111.8(3) . .
O14 P6 O21 109.8(2) . .
O29 P6 C3 110.9(3) . .
O14 P6 C3 108.4(3) . .
O21 P6 C3 106.1(3) . .
O29 P6 Li4 33.3(4) . 2_566
O14 P6 Li4 79.6(4) . 2_566
O21 P6 Li4 138.3(4) . 2_566
C3 P6 Li4 108.9(4) . 2_566
P2 O1 Li1 111.6(3) . .
P2 O1 Mo1 130.0(2) . .
Li1 O1 Mo1 102.5(3) . .
Mo2 O2 Mo4 82.39(15) . .
P4 O3 Li1 123.6(4) . 2_565
P5 O5 Mo4 137.0(2) . .
Mo1 O6 Mo3 82.70(15) . .
P3 O7 Mo2 130.5(2) . 2_565
Mo1 O8 Mo3 82.45(15) . .
Mo2 O9 Mo4 82.50(15) . .
P2 O10 Mo2 127.8(2) . 2_565
P1 O11 Li1 119.5(4) . 2_565
P1 O11 Mo2 122.0(2) . .
Li1 O11 Mo2 111.0(3) 2_565 .
P3 O12 Mo1 128.2(2) . .
P2 O13 Li2 143.3(5) . 1_565
P6 O14 Mo4 136.9(2) . .
P5 O15 Mo3 137.6(2) . .
P3 O16 Li3 145.2(5) . .
P3 O16 Li2 130.2(4) . 2_665
Li3 O16 Li2 80.9(5) . 2_665
P4 O17 Li2 151.3(5) . .
P4 O17 Li3 120.7(5) . 2_665
Li2 O17 Li3 84.6(6) . 2_665
P1 O20 Mo4 116.7(2) . .
P6 O21 Mo3 135.0(2) . .
P1 O23 Li1 130.6(4) . .
P1 O23 Mo1 122.7(2) . .
Li1 O23 Mo1 102.2(4) . .
P5 O27 Li6 145.1(8) . .
P5 O27 Li7 138.9(16) . .
Li6 O27 Li7 38.5(16) . .
P6 O29 Li4 121.4(7) . 2_566
P4 C1 P1 118.2(3) . .
P4 C1 H1A 107.8 . .
P1 C1 H1A 107.8 . .
P4 C1 H1B 107.8 . .
P1 C1 H1B 107.8 . .
H1A C1 H1B 107.1 . .
P2 C2 P3 113.4(3) . .
P2 C2 H2A 108.9 . .
P3 C2 H2A 108.9 . .
P2 C2 H2B 108.9 . .
P3 C2 H2B 108.9 . .
H2A C2 H2B 107.7 . .
P6 C3 P5 111.5(3) . .
P6 C3 H3A 109.3 . .
P5 C3 H3A 109.3 . .
P6 C3 H3B 109.3 . .
P5 C3 H3B 109.3 . .
H3A C3 H3B 108.0 . .
Li7 OW1 Li6 39.5(18) 2_576 2_576
Li5 OW6 Li7 127.0(16) 1_545 2_566
Li7 OW8 Li6 39.5(18) 2_676 2_676
OW15 OW11 Li5 59.9(15) . .
OW14 OW13 Li5 67.5(14) . 2_676
OW13 OW14 Li5 70.4(15) . 2_676
OW11 OW15 Li5 92.5(17) . .
O3 Li1 O23 124.9(6) 2_565 .
O3 Li1 O11 97.8(5) 2_565 2_565
O23 Li1 O11 124.8(5) . 2_565
O3 Li1 O1 105.3(5) 2_565 .
O23 Li1 O1 81.1(4) . .
O11 Li1 O1 122.9(5) 2_565 .
O3 Li1 P2 103.2(4) 2_565 .
O23 Li1 P2 104.9(4) . .
O11 Li1 P2 96.0(4) 2_565 .
O1 Li1 P2 28.41(18) . .
O3 Li1 P4 24.6(2) 2_565 2_565
O23 Li1 P4 149.2(5) . 2_565
O11 Li1 P4 76.3(3) 2_565 2_565
O1 Li1 P4 107.2(4) . 2_565
P2 Li1 P4 93.5(3) . 2_565
O3 Li1 P1 76.9(4) 2_565 2_565
O23 Li1 P1 128.5(5) . 2_565
O11 Li1 P1 25.53(19) 2_565 2_565
O1 Li1 P1 143.2(4) . 2_565
P2 Li1 P1 114.8(3) . 2_565
P4 Li1 P1 60.2(2) 2_565 2_565
O3 Li1 Mo1 125.3(5) 2_565 .
O23 Li1 Mo1 42.1(2) . .
O11 Li1 Mo1 134.7(5) 2_565 .
O1 Li1 Mo1 39.1(2) . .
P2 Li1 Mo1 63.7(2) . .
P4 Li1 Mo1 140.2(4) 2_565 .
P1 Li1 Mo1 157.8(4) 2_565 .
O3 Li1 Li1 96.2(5) 2_565 2_565
O23 Li1 Li1 72.6(4) . 2_565
O11 Li1 Li1 69.3(4) 2_565 2_565
O1 Li1 Li1 152.6(6) . 2_565
P2 Li1 Li1 157.2(5) . 2_565
P4 Li1 Li1 99.4(5) 2_565 2_565
P1 Li1 Li1 58.0(3) 2_565 2_565
Mo1 Li1 Li1 113.9(4) . 2_565
O17 Li2 O13 111.5(6) . 1_545
O17 Li2 OW3 106.1(7) . 1_545
O13 Li2 OW3 108.9(6) 1_545 1_545
O17 Li2 O16 94.6(5) . 2_665
O13 Li2 O16 122.8(7) 1_545 2_665
OW3 Li2 O16 111.1(6) 1_545 2_665
O17 Li2 Li3 48.2(4) . 2_665
O13 Li2 Li3 136.0(7) 1_545 2_665
OW3 Li2 Li3 114.2(6) 1_545 2_665
O16 Li2 Li3 46.6(4) 2_665 2_665
O16 Li3 O17 99.3(6) . 2_665
O16 Li3 O28 116.3(7) . 2_665
O17 Li3 O28 112.4(7) 2_665 2_665
O16 Li3 O25 109.9(7) . 2_665
O17 Li3 O25 105.7(6) 2_665 2_665
O28 Li3 O25 112.1(6) 2_665 2_665
O16 Li3 Li2 52.4(4) . 2_665
O17 Li3 Li2 47.2(4) 2_665 2_665
O28 Li3 Li2 125.1(7) 2_665 2_665
O25 Li3 Li2 122.2(6) 2_665 2_665
O16 Li3 P4 123.2(6) . 2_665
O17 Li3 P4 25.7(2) 2_665 2_665
O28 Li3 P4 104.6(5) 2_665 2_665
O25 Li3 P4 87.3(4) 2_665 2_665
Li2 Li3 P4 72.2(4) 2_665 2_665
OW10 Li4 O29 102.4(10) 1_455 2_566
OW10 Li4 OW4 103.6(11) 1_455 .
O29 Li4 OW4 110.2(11) 2_566 .
OW10 Li4 OW7 109.9(11) 1_455 .
O29 Li4 OW7 127.2(11) 2_566 .
OW4 Li4 OW7 101.5(9) . .
OW10 Li4 P6 122.4(9) 1_455 2_566
O29 Li4 P6 25.3(3) 2_566 2_566
OW4 Li4 P6 114.8(8) . 2_566
OW7 Li4 P6 102.8(8) . 2_566
OW15 Li5 OW14 72.1(14) . 2_676
OW15 Li5 OW5 107.2(12) . .
OW14 Li5 OW5 109.6(14) 2_676 .
OW15 Li5 OW6 126.3(15) . 1_565
OW14 Li5 OW6 120.8(14) 2_676 1_565
OW5 Li5 OW6 113.9(14) . 1_565
OW15 Li5 OW13 114.0(15) . 2_676
OW14 Li5 OW13 42.1(10) 2_676 2_676
OW5 Li5 OW13 99.8(13) . 2_676
OW6 Li5 OW13 91.7(11) 1_565 2_676
OW15 Li5 OW11 27.6(7) . .
OW14 Li5 OW11 96.0(15) 2_676 .
OW5 Li5 OW11 112.5(12) . .
OW6 Li5 OW11 102.3(12) 1_565 .
OW13 Li5 OW11 135.0(15) 2_676 .
Li7 Li6 O27 78(3) . .
Li7 Li6 OW1 66(3) . 2_576
O27 Li6 OW1 107.4(11) . 2_576
Li7 Li6 OW8 65(3) . 2_676
O27 Li6 OW8 114.5(11) . 2_676
OW1 Li6 OW8 103.8(11) 2_576 2_676
Li7 Li6 OW12 164(3) . 2_676
O27 Li6 OW12 117.8(12) . 2_676
OW1 Li6 OW12 103.7(11) 2_576 2_676
OW8 Li6 OW12 108.1(11) 2_676 2_676
Li6 Li7 OW8 76(3) . 2_676
Li6 Li7 OW1 75(3) . 2_576
OW8 Li7 OW1 114(3) 2_676 2_576
Li6 Li7 O27 63(2) . .
OW8 Li7 O27 112(3) 2_676 .
OW1 Li7 O27 105(3) 2_576 .
Li6 Li7 OW6 173(4) . 2_566
OW8 Li7 OW6 108(3) 2_676 2_566
OW1 Li7 OW6 98(2) 2_576 2_566
O27 Li7 OW6 120(3) . 2_566

loop_
_geom_bond_atom_site_label_1
_geom_bond_atom_site_label_2
_geom_bond_distance
_geom_bond_site_symmetry_2
Mo1 O4 1.700(4) .
Mo1 O8 1.945(4) .
Mo1 O6 1.947(4) .
Mo1 O12 2.125(4) .
Mo1 O1 2.126(4) .
Mo1 O23 2.255(4) .
Mo1 Mo3 2.5760(6) .
Mo1 Li1 3.289(11) .
Mo2 O22 1.700(4) .
Mo2 O2 1.946(4) .
Mo2 O9 1.949(4) .
Mo2 O7 2.121(4) 2_565
Mo2 O10 2.137(4) 2_565
Mo2 O11 2.231(4) .
Mo2 Mo4 2.5751(6) .
Mo3 O18 1.678(4) .
Mo3 O6 1.952(4) .
Mo3 O8 1.964(4) .
Mo3 O15 2.068(4) .
Mo3 O21 2.096(4) .
Mo4 O26 1.679(5) .
Mo4 O9 1.957(4) .
Mo4 O2 1.963(4) .
Mo4 O5 2.076(4) .
Mo4 O14 2.077(4) .
Mo4 O20 2.468(4) .
P1 O23 1.539(4) .
P1 O11 1.542(4) .
P1 O20 1.549(4) .
P1 C1 1.808(6) .
P1 Li1 3.113(11) 2_565
P2 O13 1.499(4) .
P2 O1 1.548(4) .
P2 O10 1.557(4) .
P2 C2 1.803(5) .
P2 Li1 3.025(11) .
P3 O16 1.507(4) .
P3 O7 1.549(4) .
P3 O12 1.552(4) .
P3 C2 1.805(5) .
P4 O17 1.510(4) .
P4 O3 1.535(5) .
P4 O19 1.595(5) .
P4 C1 1.806(5) .
P4 Li3 2.996(12) 2_665
P4 Li1 3.069(10) 2_565
P5 O27 1.499(4) .
P5 O15 1.545(4) .
P5 O5 1.546(4) .
P5 C3 1.810(6) .
P6 O29 1.511(5) .
P6 O14 1.542(4) .
P6 O21 1.552(4) .
P6 C3 1.799(6) .
P6 Li4 3.019(19) 2_566
O1 Li1 2.091(12) .
O3 Li1 1.942(11) 2_565
O7 Mo2 2.121(4) 2_565
O10 Mo2 2.137(4) 2_565
O11 Li1 2.049(11) 2_565
O13 Li2 1.907(12) 1_565
O16 Li3 1.896(13) .
O16 Li2 2.067(14) 2_665
O17 Li2 1.898(12) .
O17 Li3 1.930(13) 2_665
O23 Li1 1.965(10) .
O25 Li3 2.010(14) 2_665
O27 Li6 1.87(2) .
O27 Li7 2.04(5) .
O28 Li3 1.986(14) 2_665
O29 Li4 1.94(2) 2_566
C1 H1A 0.9700 .
C1 H1B 0.9700 .
C2 H2A 0.9700 .
C2 H2B 0.9700 .
C3 H3A 0.9700 .
C3 H3B 0.9700 .
OW1 Li7 1.86(5) 2_576
OW1 Li6 1.97(2) 2_576
OW3 Li2 2.007(15) 1_565
OW4 Li4 1.96(2) .
OW5 Li5 1.97(2) .
OW6 Li5 1.98(3) 1_545
OW6 Li7 2.18(6) 2_566
OW7 Li4 2.05(2) .
OW8 Li7 1.85(5) 2_676
OW8 Li6 1.98(2) 2_676
OW10 Li4 1.84(2) 1_655
OW11 OW15 1.00(2) .
OW11 Li5 2.16(3) .
OW12 Li6 1.98(2) 2_676
OW13 OW14 1.41(3) .
OW13 Li5 1.98(3) 2_676
OW14 Li5 1.94(4) 2_676
OW15 Li5 1.87(3) .
Li1 O3 1.942(11) 2_565
Li1 O11 2.049(11) 2_565
Li1 P4 3.069(10) 2_565
Li1 P1 3.113(11) 2_565
Li1 Li1 3.44(2) 2_565
Li2 O13 1.907(12) 1_545
Li2 OW3 2.007(15) 1_545
Li2 O16 2.067(14) 2_665
Li2 Li3 2.576(17) 2_665
Li3 O17 1.930(13) 2_665
Li3 O28 1.986(14) 2_665
Li3 O25 2.010(14) 2_665
Li3 Li2 2.576(17) 2_665
Li3 P4 2.996(12) 2_665
Li4 OW10 1.84(2) 1_455
Li4 O29 1.94(2) 2_566
Li4 P6 3.019(19) 2_566
Li5 OW14 1.94(4) 2_676
Li5 OW6 1.98(3) 1_565
Li5 OW13 1.98(3) 2_676
Li6 Li7 1.30(6) .
Li6 OW1 1.97(2) 2_576
Li6 OW8 1.98(2) 2_676
Li6 OW12 1.98(2) 2_676
Li7 OW8 1.85(5) 2_676
Li7 OW1 1.86(5) 2_576
Li7 OW6 2.18(6) 2_566
